data_4316128
loop_
_publ_author_name
'Theshini Perera'
'Frank R. Fronczek'
'Patricia A. Marzilli'
'Luigi G. Marzilli'

_publ_section_title
;
 Superbasic Amidine Monodentate Ligands in
 fac-[Re(CO)3(5,5'-Me2bipy)(Amidine)]BF4 Complexes: Dependence of Amidine
 Configuration on the Remote Nitrogen Substituents
;
_journal_name_full 'Inorganic Chemistry'
_journal_page_first 7035
_journal_page_last 7045
_journal_paper_doi 10.1021/ic100714m
_journal_volume 49
_journal_year 2010
_chemical_formula_moiety 'C24 H24 N4 O3 Re, B F4 '
_chemical_formula_sum 'C24 H24 B F4 N4 O3 Re'
_chemical_formula_weight 689.48
_chemical_name_systematic
; 
 ? 
;
_space_group_IT_number 14
_symmetry_cell_setting monoclinic
_symmetry_space_group_name_Hall '-P 2yn'
_symmetry_space_group_name_H-M 'P 1 21/n 1'
_atom_sites_solution_hydrogens geom
_atom_sites_solution_primary direct
_atom_sites_solution_secondary difmap
_audit_creation_method SHELXL-97
_cell_angle_alpha 90
_cell_angle_beta 104.117(3)
_cell_angle_gamma 90
_cell_formula_units_Z 4
_cell_length_a 10.4196(10)
_cell_length_b 22.3643(15)
_cell_length_c 11.2768(10)
_cell_measurement_reflns_used 11955
_cell_measurement_temperature 90.0(5)
_cell_measurement_theta_max 36.0
_cell_measurement_theta_min 2.5
_cell_volume 2548.4(4)
_computing_cell_refinement 'HKL Scalepack (Otwinowski & Minor 1997)'
_computing_data_collection 'COLLECT (Nonius, 2000)'
_computing_data_reduction 'HKL Denzo and Scalepack (Otwinowski & Minor 1997)'
_computing_molecular_graphics 'ORTEP-3 for Windows (Farrugia, 1997)'
_computing_publication_material 'SHELXL-97 (Sheldrick, 2008)'
_computing_structure_refinement 'SHELXL-97 (Sheldrick, 2008)'
_computing_structure_solution 'SIR97 (Altomare  et al., 1999)'
_diffrn_ambient_temperature 90.0(5)
_diffrn_measured_fraction_theta_full 0.999
_diffrn_measured_fraction_theta_max 0.991
_diffrn_measurement_device 'Nonius KappaCCD (with Oxford Cryostream)'
_diffrn_measurement_method ' \w and \f scans '
_diffrn_radiation_monochromator graphite
_diffrn_radiation_source 'fine-focus sealed tube'
_diffrn_radiation_type MoK\a
_diffrn_radiation_wavelength 0.71073
_diffrn_reflns_av_R_equivalents 0.033
_diffrn_reflns_av_sigmaI/netI 0.0443
_diffrn_reflns_limit_h_max 17
_diffrn_reflns_limit_h_min -17
_diffrn_reflns_limit_k_max 36
_diffrn_reflns_limit_k_min -36
_diffrn_reflns_limit_l_max 18
_diffrn_reflns_limit_l_min -18
_diffrn_reflns_number 64670
_diffrn_reflns_theta_full 25.0
_diffrn_reflns_theta_max 36.0
_diffrn_reflns_theta_min 2.5
_exptl_absorpt_coefficient_mu 4.831
_exptl_absorpt_correction_T_max 0.531
_exptl_absorpt_correction_T_min 0.390
_exptl_absorpt_correction_type multi-scan
_exptl_absorpt_process_details 'HKL Scalepack (Otwinowski & Minor 1997)'
_exptl_crystal_colour yellow
_exptl_crystal_density_diffrn 1.797
_exptl_crystal_density_method 'not measured'
_exptl_crystal_description prism
_exptl_crystal_F_000 1344
_exptl_crystal_size_max 0.24
_exptl_crystal_size_mid 0.20
_exptl_crystal_size_min 0.15
_refine_diff_density_max 1.68
_refine_diff_density_min -2.45
_refine_diff_density_rms 0.152
_refine_ls_extinction_coef 0.00054(9)
_refine_ls_extinction_expression Fc^*^=kFc[1+0.001xFc^2^\l^3^/sin(2\q)]^-1/4^
_refine_ls_extinction_method SHELXL
_refine_ls_goodness_of_fit_ref 1.028
_refine_ls_hydrogen_treatment mixed
_refine_ls_matrix_type full
_refine_ls_number_parameters 344
_refine_ls_number_reflns 11976
_refine_ls_number_restraints 0
_refine_ls_restrained_S_all 1.028
_refine_ls_R_factor_all 0.047
_refine_ls_R_factor_gt 0.030
_refine_ls_shift/su_max 0.002
_refine_ls_shift/su_mean 0.000
_refine_ls_structure_factor_coef Fsqd
_refine_ls_weighting_details 'calc w=1/[\s^2^(Fo^2^)+(0.0275P)^2^+1.9993P] where P=(Fo^2^+2Fc^2^)/3'
_refine_ls_weighting_scheme calc
_refine_ls_wR_factor_gt 0.063
_refine_ls_wR_factor_ref 0.067
_reflns_number_gt 9475
_reflns_number_total 11976
_reflns_threshold_expression I>2\s(I)
_cod_data_source_file ic100714m_si_002_4.cif
_cod_data_source_block Theshini78
_cod_depositor_comments
;
The following automatic conversions were performed:

'_symmetry_cell_setting' value 'Monoclinic' changed to 'monoclinic'
according to the built-in table from CIF Core dictionary named
'cif_core.dic' version 2.4.1 from 2010-06-29.

Automatic conversion script
Id: cif_fix_values 1646 2011-03-28 12:23:43Z adriana 
;
_cod_original_sg_symbol_Hall '-P 2yn '
_cod_original_sg_symbol_H-M 'P 21/n '
_cod_database_code 4316128

loop_
_symmetry_equiv_pos_as_xyz
'x, y, z'
'-x+1/2, y+1/2, -z+1/2'
'-x, -y, -z'
'x-1/2, -y-1/2, z-1/2'

loop_
_atom_site_label
_atom_site_type_symbol
_atom_site_fract_x
_atom_site_fract_y
_atom_site_fract_z
_atom_site_U_iso_or_equiv
_atom_site_adp_type
_atom_site_occupancy
_atom_site_symmetry_multiplicity
_atom_site_calc_flag
_atom_site_refinement_flags
_atom_site_disorder_assembly
_atom_site_disorder_group
Re1 Re 0.334653(8) 0.550699(4) 0.756964(7) 0.01262(3) Uani 1 1 d . . .
O1 O 0.03389(19) 0.53000(10) 0.69840(19) 0.0289(4) Uani 1 1 d . . .
O2 O 0.36946(18) 0.41497(8) 0.79831(17) 0.0219(3) Uani 1 1 d . . .
O3 O 0.3256(2) 0.56034(9) 1.02630(17) 0.0275(4) Uani 1 1 d . . .
N1 N 0.54378(18) 0.57009(9) 0.77979(17) 0.0141(3) Uani 1 1 d . . .
N2 N 0.36128(19) 0.55578(8) 0.57073(17) 0.0137(3) Uani 1 1 d . . .
N3 N 0.30278(19) 0.64547(9) 0.71404(18) 0.0162(3) Uani 1 1 d . . .
H3N H 0.259(3) 0.6531(13) 0.639(3) 0.019 Uiso 1 1 d . . .
N4 N 0.2991(2) 0.74921(10) 0.7237(2) 0.0238(4) Uani 1 1 d . . .
H4N H 0.326(3) 0.7788(16) 0.765(3) 0.029 Uiso 1 1 d . . .
C1 C 0.6341(2) 0.57241(10) 0.8880(2) 0.0161(4) Uani 1 1 d . . .
H1 H 0.6055 0.5644 0.9602 0.019 Uiso 1 1 calc R . .
C2 C 0.7668(2) 0.58588(10) 0.8998(2) 0.0171(4) Uani 1 1 d . . .
C3 C 0.8057(2) 0.59915(11) 0.7931(2) 0.0202(4) Uani 1 1 d . . .
H3 H 0.8947 0.6102 0.7972 0.024 Uiso 1 1 calc R . .
C4 C 0.7145(2) 0.59617(11) 0.6809(2) 0.0200(4) Uani 1 1 d . . .
H4 H 0.7409 0.6045 0.6077 0.024 Uiso 1 1 calc R . .
C5 C 0.5843(2) 0.58095(10) 0.67627(19) 0.0145(4) Uani 1 1 d . . .
C6 C 0.4816(2) 0.57517(10) 0.56086(19) 0.0144(4) Uani 1 1 d . . .
C7 C 0.5038(2) 0.59015(11) 0.4478(2) 0.0172(4) Uani 1 1 d . . .
H7 H 0.5893 0.6022 0.4414 0.021 Uiso 1 1 calc R . .
C8 C 0.4001(2) 0.58735(11) 0.3449(2) 0.0182(4) Uani 1 1 d . . .
H8 H 0.4140 0.5983 0.2676 0.022 Uiso 1 1 calc R . .
C9 C 0.2754(2) 0.56867(10) 0.3537(2) 0.0160(4) Uani 1 1 d . . .
C10 C 0.2615(2) 0.55187(10) 0.4692(2) 0.0161(4) Uani 1 1 d . . .
H10 H 0.1784 0.5371 0.4766 0.019 Uiso 1 1 calc R . .
C11 C 0.8656(2) 0.58413(12) 1.0224(2) 0.0230(5) Uani 1 1 d . . .
H11A H 0.9015 0.5436 1.0380 0.034 Uiso 1 1 calc R . .
H11B H 0.8217 0.5955 1.0867 0.034 Uiso 1 1 calc R . .
H11C H 0.9378 0.6122 1.0222 0.034 Uiso 1 1 calc R . .
C12 C 0.1594(2) 0.56828(12) 0.2445(2) 0.0204(4) Uani 1 1 d . . .
H12A H 0.1688 0.6008 0.1890 0.031 Uiso 1 1 calc R . .
H12B H 0.0775 0.5738 0.2714 0.031 Uiso 1 1 calc R . .
H12C H 0.1561 0.5299 0.2018 0.031 Uiso 1 1 calc R . .
C13 C 0.1459(2) 0.53735(11) 0.7183(2) 0.0185(4) Uani 1 1 d . . .
C14 C 0.3585(2) 0.46591(11) 0.7806(2) 0.0168(4) Uani 1 1 d . . .
C15 C 0.3289(2) 0.55680(10) 0.9244(2) 0.0188(4) Uani 1 1 d . . .
C16 C 0.3317(2) 0.69522(11) 0.7738(2) 0.0187(4) Uani 1 1 d . . .
C17 C 0.4034(3) 0.69503(12) 0.9063(2) 0.0283(6) Uani 1 1 d . . .
H17A H 0.3462 0.6779 0.9548 0.042 Uiso 1 1 calc R . .
H17B H 0.4269 0.7361 0.9334 0.042 Uiso 1 1 calc R . .
H17C H 0.4841 0.6710 0.9175 0.042 Uiso 1 1 calc R . .
C18 C 0.2324(3) 0.75862(11) 0.5959(2) 0.0232(5) Uani 1 1 d . . .
H18A H 0.1954 0.7996 0.5868 0.028 Uiso 1 1 calc R . .
H18B H 0.1572 0.7304 0.5736 0.028 Uiso 1 1 calc R . .
C19 C 0.3188(3) 0.75074(12) 0.5058(3) 0.0274(5) Uani 1 1 d . . .
C20 C 0.4555(3) 0.75370(16) 0.5413(3) 0.0400(7) Uani 1 1 d . . .
H20 H 0.4988 0.7583 0.6253 0.048 Uiso 1 1 calc R . .
C21 C 0.5302(4) 0.74994(18) 0.4533(4) 0.0516(10) Uani 1 1 d . . .
H21 H 0.6241 0.7516 0.4785 0.062 Uiso 1 1 calc R . .
C22 C 0.4694(4) 0.74394(16) 0.3316(4) 0.0504(10) Uani 1 1 d . . .
H22 H 0.5201 0.7426 0.2722 0.060 Uiso 1 1 calc R . .
C23 C 0.3333(4) 0.73986(18) 0.2967(4) 0.0496(9) Uani 1 1 d . . .
H23 H 0.2906 0.7354 0.2126 0.059 Uiso 1 1 calc R . .
C24 C 0.2576(3) 0.74217(15) 0.3823(3) 0.0390(7) Uani 1 1 d . . .
H24 H 0.1642 0.7379 0.3568 0.047 Uiso 1 1 calc R . .
B1 B 0.4152(3) 0.86870(12) 0.9457(2) 0.0177(5) Uani 1 1 d . . .
F1 F 0.4245(2) 0.85522(9) 0.82605(19) 0.0512(6) Uani 1 1 d . . .
F2 F 0.3190(2) 0.83083(8) 0.9687(2) 0.0467(5) Uani 1 1 d . . .
F3 F 0.5340(2) 0.86063(10) 1.0249(2) 0.0657(8) Uani 1 1 d . . .
F4 F 0.3740(2) 0.92701(8) 0.94978(17) 0.0411(5) Uani 1 1 d . . .

loop_
_atom_site_aniso_label
_atom_site_aniso_U_11
_atom_site_aniso_U_22
_atom_site_aniso_U_33
_atom_site_aniso_U_23
_atom_site_aniso_U_13
_atom_site_aniso_U_12
Re1 0.01270(4) 0.01473(4) 0.01063(4) 0.00066(3) 0.00323(2) 0.00004(3)
O1 0.0155(8) 0.0387(11) 0.0332(10) 0.0079(9) 0.0075(7) -0.0008(8)
O2 0.0259(9) 0.0191(8) 0.0219(8) 0.0036(7) 0.0077(7) 0.0019(7)
O3 0.0356(11) 0.0325(10) 0.0163(8) -0.0010(7) 0.0098(7) 0.0001(8)
N1 0.0139(8) 0.0149(8) 0.0136(8) 0.0008(6) 0.0033(6) 0.0013(7)
N2 0.0141(8) 0.0144(8) 0.0127(7) 0.0005(6) 0.0034(6) 0.0000(6)
N3 0.0155(8) 0.0160(9) 0.0157(8) 0.0001(7) 0.0013(7) 0.0020(7)
N4 0.0237(10) 0.0171(9) 0.0271(10) -0.0012(8) -0.0007(8) -0.0011(8)
C1 0.0155(9) 0.0183(10) 0.0139(9) 0.0023(8) 0.0023(7) 0.0011(8)
C2 0.0149(10) 0.0180(10) 0.0170(9) -0.0014(8) 0.0012(8) 0.0011(8)
C3 0.0149(10) 0.0249(11) 0.0205(10) -0.0008(9) 0.0039(8) -0.0016(9)
C4 0.0176(10) 0.0254(12) 0.0171(10) 0.0007(8) 0.0047(8) -0.0011(9)
C5 0.0151(9) 0.0149(9) 0.0138(9) -0.0004(7) 0.0041(7) -0.0001(7)
C6 0.0148(9) 0.0161(10) 0.0125(8) 0.0008(7) 0.0037(7) 0.0007(7)
C7 0.0163(10) 0.0229(11) 0.0131(9) 0.0011(8) 0.0048(7) 0.0000(8)
C8 0.0192(10) 0.0242(11) 0.0121(9) 0.0023(8) 0.0058(8) 0.0001(8)
C9 0.0162(10) 0.0176(9) 0.0138(9) -0.0020(7) 0.0028(7) 0.0015(8)
C10 0.0151(9) 0.0187(10) 0.0141(8) -0.0008(8) 0.0029(7) -0.0007(8)
C11 0.0163(10) 0.0296(13) 0.0197(10) 0.0009(9) -0.0020(8) 0.0014(9)
C12 0.0188(10) 0.0276(11) 0.0134(9) 0.0001(8) 0.0014(8) 0.0003(9)
C13 0.0197(11) 0.0195(10) 0.0165(9) 0.0030(8) 0.0046(8) 0.0019(8)
C14 0.0156(10) 0.0227(10) 0.0125(9) 0.0001(8) 0.0042(7) -0.0008(8)
C15 0.0199(10) 0.0192(11) 0.0175(9) -0.0008(8) 0.0050(8) -0.0005(8)
C16 0.0155(10) 0.0173(10) 0.0217(11) -0.0011(8) 0.0012(8) 0.0000(8)
C17 0.0315(14) 0.0227(12) 0.0236(12) -0.0048(10) -0.0067(10) 0.0006(10)
C18 0.0212(11) 0.0172(11) 0.0283(12) 0.0040(9) 0.0005(9) 0.0012(9)
C19 0.0288(13) 0.0185(11) 0.0348(14) 0.0035(10) 0.0075(11) 0.0008(10)
C20 0.0288(15) 0.0443(18) 0.0466(19) 0.0015(15) 0.0089(14) -0.0079(14)
C21 0.0374(19) 0.049(2) 0.077(3) 0.000(2) 0.0304(19) -0.0091(16)
C22 0.063(3) 0.0384(18) 0.063(3) 0.0051(17) 0.041(2) 0.0005(17)
C23 0.061(3) 0.050(2) 0.0424(19) 0.0010(17) 0.0207(17) 0.0128(19)
C24 0.0379(17) 0.0432(18) 0.0359(16) -0.0025(14) 0.0091(13) 0.0100(14)
B1 0.0173(11) 0.0170(11) 0.0196(11) -0.0062(9) 0.0061(9) -0.0003(9)
F1 0.0763(15) 0.0438(11) 0.0452(11) -0.0218(9) 0.0372(11) -0.0291(11)
F2 0.0534(12) 0.0341(10) 0.0672(14) -0.0206(9) 0.0431(11) -0.0168(9)
F3 0.0438(13) 0.0500(13) 0.0790(17) -0.0250(12) -0.0318(11) 0.0232(10)
F4 0.0631(13) 0.0211(8) 0.0310(9) -0.0022(7) -0.0043(9) 0.0073(8)

loop_
_atom_type_symbol
_atom_type_description
_atom_type_scat_dispersion_real
_atom_type_scat_dispersion_imag
_atom_type_scat_source
C C 0.0033 0.0016 'International Tables Vol C Tables 4.2.6.8 and 6.1.1.4'
H H 0.0000 0.0000 'International Tables Vol C Tables 4.2.6.8 and 6.1.1.4'
B B 0.0013 0.0007 'International Tables Vol C Tables 4.2.6.8 and 6.1.1.4'
F F 0.0171 0.0103 'International Tables Vol C Tables 4.2.6.8 and 6.1.1.4'
N N 0.0061 0.0033 'International Tables Vol C Tables 4.2.6.8 and 6.1.1.4'
O O 0.0106 0.0060 'International Tables Vol C Tables 4.2.6.8 and 6.1.1.4'
Re Re -1.0185 7.2310 'International Tables Vol C Tables 4.2.6.8 and 6.1.1.4'

loop_
_geom_angle_atom_site_label_1
_geom_angle_atom_site_label_2
_geom_angle_atom_site_label_3
_geom_angle
_geom_angle_site_symmetry_1
_geom_angle_site_symmetry_3
_geom_angle_publ_flag
C15 Re1 C14 88.13(10) . . ?
C15 Re1 C13 87.64(10) . . ?
C14 Re1 C13 88.21(10) . . ?
C15 Re1 N1 98.09(9) . . ?
C14 Re1 N1 95.08(8) . . ?
C13 Re1 N1 173.46(8) . . ?
C15 Re1 N3 96.33(9) . . ?
C14 Re1 N3 175.30(8) . . ?
C13 Re1 N3 90.49(9) . . ?
N1 Re1 N3 85.78(7) . . ?
C15 Re1 N2 171.14(9) . . ?
C14 Re1 N2 98.17(8) . . ?
C13 Re1 N2 98.73(9) . . ?
N1 Re1 N2 75.24(7) . . ?
N3 Re1 N2 77.56(7) . . ?
C1 N1 C5 118.5(2) . . ?
C1 N1 Re1 124.97(15) . . ?
C5 N1 Re1 116.55(14) . . ?
C10 N2 C6 119.19(19) . . ?
C10 N2 Re1 124.03(15) . . ?
C6 N2 Re1 115.56(14) . . ?
C16 N3 Re1 135.59(16) . . ?
C16 N3 H3N 110(2) . . ?
Re1 N3 H3N 115(2) . . ?
C16 N4 C18 123.9(2) . . ?
C16 N4 H4N 118(2) . . ?
C18 N4 H4N 118(2) . . ?
N1 C1 C2 123.6(2) . . ?
N1 C1 H1 118.2 . . ?
C2 C1 H1 118.2 . . ?
C1 C2 C3 117.1(2) . . ?
C1 C2 C11 121.5(2) . . ?
C3 C2 C11 121.3(2) . . ?
C4 C3 C2 119.9(2) . . ?
C4 C3 H3 120.0 . . ?
C2 C3 H3 120.0 . . ?
C5 C4 C3 119.5(2) . . ?
C5 C4 H4 120.2 . . ?
C3 C4 H4 120.2 . . ?
N1 C5 C4 121.2(2) . . ?
N1 C5 C6 115.63(19) . . ?
C4 C5 C6 123.2(2) . . ?
N2 C6 C7 121.0(2) . . ?
N2 C6 C5 116.20(18) . . ?
C7 C6 C5 122.7(2) . . ?
C8 C7 C6 119.3(2) . . ?
C8 C7 H7 120.4 . . ?
C6 C7 H7 120.4 . . ?
C7 C8 C9 120.4(2) . . ?
C7 C8 H8 119.8 . . ?
C9 C8 H8 119.8 . . ?
C8 C9 C10 117.3(2) . . ?
C8 C9 C12 121.5(2) . . ?
C10 C9 C12 121.2(2) . . ?
N2 C10 C9 122.7(2) . . ?
N2 C10 H10 118.6 . . ?
C9 C10 H10 118.6 . . ?
C2 C11 H11A 109.5 . . ?
C2 C11 H11B 109.5 . . ?
H11A C11 H11B 109.5 . . ?
C2 C11 H11C 109.5 . . ?
H11A C11 H11C 109.5 . . ?
H11B C11 H11C 109.5 . . ?
C9 C12 H12A 109.5 . . ?
C9 C12 H12B 109.5 . . ?
H12A C12 H12B 109.5 . . ?
C9 C12 H12C 109.5 . . ?
H12A C12 H12C 109.5 . . ?
H12B C12 H12C 109.5 . . ?
O1 C13 Re1 178.1(2) . . ?
O2 C14 Re1 177.12(19) . . ?
O3 C15 Re1 179.8(2) . . ?
N3 C16 N4 123.4(2) . . ?
N3 C16 C17 120.8(2) . . ?
N4 C16 C17 115.8(2) . . ?
C16 C17 H17A 109.5 . . ?
C16 C17 H17B 109.5 . . ?
H17A C17 H17B 109.5 . . ?
C16 C17 H17C 109.5 . . ?
H17A C17 H17C 109.5 . . ?
H17B C17 H17C 109.5 . . ?
N4 C18 C19 115.3(2) . . ?
N4 C18 H18A 108.4 . . ?
C19 C18 H18A 108.4 . . ?
N4 C18 H18B 108.4 . . ?
C19 C18 H18B 108.4 . . ?
H18A C18 H18B 107.5 . . ?
C20 C19 C24 118.9(3) . . ?
C20 C19 C18 122.3(3) . . ?
C24 C19 C18 118.8(3) . . ?
C19 C20 C21 120.1(3) . . ?
C19 C20 H20 120.0 . . ?
C21 C20 H20 120.0 . . ?
C22 C21 C20 120.8(4) . . ?
C22 C21 H21 119.6 . . ?
C20 C21 H21 119.6 . . ?
C21 C22 C23 119.0(3) . . ?
C21 C22 H22 120.5 . . ?
C23 C22 H22 120.5 . . ?
C22 C23 C24 121.2(4) . . ?
C22 C23 H23 119.4 . . ?
C24 C23 H23 119.4 . . ?
C23 C24 C19 120.0(3) . . ?
C23 C24 H24 120.0 . . ?
C19 C24 H24 120.0 . . ?
F3 B1 F4 110.3(2) . . ?
F3 B1 F2 112.5(3) . . ?
F4 B1 F2 109.1(2) . . ?
F3 B1 F1 109.8(2) . . ?
F4 B1 F1 109.2(2) . . ?
F2 B1 F1 105.7(2) . . ?

loop_
_geom_bond_atom_site_label_1
_geom_bond_atom_site_label_2
_geom_bond_distance
_geom_bond_site_symmetry_2
_geom_bond_publ_flag
Re1 C15 1.908(2) . ?
Re1 C14 1.923(3) . ?
Re1 C13 1.931(2) . ?
Re1 N1 2.1746(19) . ?
Re1 N3 2.181(2) . ?
Re1 N2 2.1874(18) . ?
O1 C13 1.145(3) . ?
O2 C14 1.157(3) . ?
O3 C15 1.161(3) . ?
N1 C1 1.348(3) . ?
N1 C5 1.357(3) . ?
N2 C10 1.348(3) . ?
N2 C6 1.357(3) . ?
N3 C16 1.298(3) . ?
N3 H3N 0.87(3) . ?
N4 C16 1.341(3) . ?
N4 C18 1.454(3) . ?
N4 H4N 0.82(4) . ?
C1 C2 1.389(3) . ?
C1 H1 0.9500 . ?
C2 C3 1.392(3) . ?
C2 C11 1.509(3) . ?
C3 C4 1.387(3) . ?
C3 H3 0.9500 . ?
C4 C5 1.387(3) . ?
C4 H4 0.9500 . ?
C5 C6 1.475(3) . ?
C6 C7 1.391(3) . ?
C7 C8 1.381(3) . ?
C7 H7 0.9500 . ?
C8 C9 1.391(3) . ?
C8 H8 0.9500 . ?
C9 C10 1.397(3) . ?
C9 C12 1.500(3) . ?
C10 H10 0.9500 . ?
C11 H11A 0.9800 . ?
C11 H11B 0.9800 . ?
C11 H11C 0.9800 . ?
C12 H12A 0.9800 . ?
C12 H12B 0.9800 . ?
C12 H12C 0.9800 . ?
C16 C17 1.499(3) . ?
C17 H17A 0.9800 . ?
C17 H17B 0.9800 . ?
C17 H17C 0.9800 . ?
C18 C19 1.524(4) . ?
C18 H18A 0.9900 . ?
C18 H18B 0.9900 . ?
C19 C20 1.384(4) . ?
C19 C24 1.396(4) . ?
C20 C21 1.405(5) . ?
C20 H20 0.9500 . ?
C21 C22 1.371(6) . ?
C21 H21 0.9500 . ?
C22 C23 1.378(6) . ?
C22 H22 0.9500 . ?
C23 C24 1.388(5) . ?
C23 H23 0.9500 . ?
C24 H24 0.9500 . ?
B1 F3 1.350(3) . ?
B1 F4 1.377(3) . ?
B1 F2 1.385(3) . ?
B1 F1 1.409(3) . ?

loop_
_geom_hbond_atom_site_label_D
_geom_hbond_atom_site_label_H
_geom_hbond_atom_site_label_A
_geom_hbond_distance_DH
_geom_hbond_distance_HA
_geom_hbond_distance_DA
_geom_hbond_angle_DHA
_geom_hbond_site_symmetry_A
N3 H3N F3 0.87(3) 2.40(3) 3.081(3) 135(3) 4_575
N4 H4N F1 0.82(4) 2.03(4) 2.815(3) 162(3) .
N4 H4N F2 0.82(4) 2.59(3) 3.276(3) 142(3) .

loop_
_geom_torsion_atom_site_label_1
_geom_torsion_atom_site_label_2
_geom_torsion_atom_site_label_3
_geom_torsion_atom_site_label_4
_geom_torsion
_geom_torsion_site_symmetry_1
_geom_torsion_site_symmetry_2
_geom_torsion_site_symmetry_3
_geom_torsion_site_symmetry_4
_geom_torsion_publ_flag
C15 Re1 N1 C1 11.3(2) . . . . ?
C14 Re1 N1 C1 -77.5(2) . . . . ?
N3 Re1 N1 C1 107.12(19) . . . . ?
N2 Re1 N1 C1 -174.6(2) . . . . ?
C15 Re1 N1 C5 -168.23(17) . . . . ?
C14 Re1 N1 C5 102.94(17) . . . . ?
N3 Re1 N1 C5 -72.42(16) . . . . ?
N2 Re1 N1 C5 5.81(15) . . . . ?
C14 Re1 N2 C10 91.47(18) . . . . ?
C13 Re1 N2 C10 2.03(19) . . . . ?
N1 Re1 N2 C10 -175.39(19) . . . . ?
N3 Re1 N2 C10 -86.53(18) . . . . ?
C14 Re1 N2 C6 -101.29(16) . . . . ?
C13 Re1 N2 C6 169.28(16) . . . . ?
N1 Re1 N2 C6 -8.15(15) . . . . ?
N3 Re1 N2 C6 80.72(16) . . . . ?
C15 Re1 N3 C16 31.2(2) . . . . ?
C13 Re1 N3 C16 118.9(2) . . . . ?
N1 Re1 N3 C16 -66.4(2) . . . . ?
N2 Re1 N3 C16 -142.2(2) . . . . ?
C5 N1 C1 C2 0.6(3) . . . . ?
Re1 N1 C1 C2 -178.93(17) . . . . ?
N1 C1 C2 C3 1.8(4) . . . . ?
N1 C1 C2 C11 -176.1(2) . . . . ?
C1 C2 C3 C4 -2.6(4) . . . . ?
C11 C2 C3 C4 175.3(2) . . . . ?
C2 C3 C4 C5 1.1(4) . . . . ?
C1 N1 C5 C4 -2.2(3) . . . . ?
Re1 N1 C5 C4 177.35(18) . . . . ?
C1 N1 C5 C6 177.5(2) . . . . ?
Re1 N1 C5 C6 -2.9(2) . . . . ?
C3 C4 C5 N1 1.4(4) . . . . ?
C3 C4 C5 C6 -178.3(2) . . . . ?
C10 N2 C6 C7 -0.9(3) . . . . ?
Re1 N2 C6 C7 -168.84(17) . . . . ?
C10 N2 C6 C5 177.29(19) . . . . ?
Re1 N2 C6 C5 9.4(2) . . . . ?
N1 C5 C6 N2 -4.3(3) . . . . ?
C4 C5 C6 N2 175.4(2) . . . . ?
N1 C5 C6 C7 173.8(2) . . . . ?
C4 C5 C6 C7 -6.4(4) . . . . ?
N2 C6 C7 C8 2.5(3) . . . . ?
C5 C6 C7 C8 -175.6(2) . . . . ?
C6 C7 C8 C9 -1.2(4) . . . . ?
C7 C8 C9 C10 -1.4(3) . . . . ?
C7 C8 C9 C12 176.8(2) . . . . ?
C6 N2 C10 C9 -1.9(3) . . . . ?
Re1 N2 C10 C9 164.89(17) . . . . ?
C8 C9 C10 N2 3.1(3) . . . . ?
C12 C9 C10 N2 -175.1(2) . . . . ?
Re1 N3 C16 N4 -179.87(18) . . . . ?
Re1 N3 C16 C17 -0.8(4) . . . . ?
C18 N4 C16 N3 -2.5(4) . . . . ?
C18 N4 C16 C17 178.3(2) . . . . ?
C16 N4 C18 C19 -75.2(3) . . . . ?
N4 C18 C19 C20 -20.0(4) . . . . ?
N4 C18 C19 C24 162.1(3) . . . . ?
C24 C19 C20 C21 1.9(5) . . . . ?
C18 C19 C20 C21 -175.9(3) . . . . ?
C19 C20 C21 C22 0.6(6) . . . . ?
C20 C21 C22 C23 -1.9(6) . . . . ?
C21 C22 C23 C24 0.5(6) . . . . ?
C22 C23 C24 C19 2.1(6) . . . . ?
C20 C19 C24 C23 -3.3(5) . . . . ?
C18 C19 C24 C23 174.6(3) . . . . ?
